data_1538209
loop_
_publ_author_name
'Grey, I.E.'
'Gatehouse, B.M.'

_publ_section_title
;
 The crystal structure of nigerite - 24R
;
_journal_name_full 'American Mineralogist'
_journal_page_first 1255
_journal_page_last 1264
_journal_volume 64
_journal_year 1979
_chemical_formula_sum 'Al14.9 Fe2.8 H2 O32 Sn2 Zn1.4'
_chemical_name_systematic 'Al14.9 Sn2 Fe2.8 Zn1.4 O30 (O H)2'
_space_group_IT_number 166
_symmetry_space_group_name_Hall '-R 3 2"'
_symmetry_space_group_name_H-M 'R -3 m :H'
_cell_angle_alpha 90
_cell_angle_beta 90
_cell_angle_gamma 120
_cell_formula_units_Z 3
_cell_length_a 5.53
_cell_length_b 5.53
_cell_length_c 55.6
_cell_volume 1472.501
_citation_journal_id_ASTM AMMIAY
_cod_data_source_file Grey_AMMIAY_1979_1417.cif
_cod_data_source_block H2Al14.9Fe2.8O32Sn2Zn1.4
_cod_original_formula_sum 'H2 Al14.9 Fe2.8 O32 Sn2 Zn1.4'
_cod_database_code 1538209

loop_
_symmetry_equiv_pos_as_xyz
x,y,z
-y,x-y,z
-x+y,-x,z
y,x,-z
-x,-x+y,-z
x-y,-y,-z
-x,-y,-z
y,-x+y,-z
x-y,x,-z
-y,-x,z
x,x-y,z
-x+y,y,z
x+2/3,y+1/3,z+1/3
-y+2/3,x-y+1/3,z+1/3
-x+y+2/3,-x+1/3,z+1/3
y+2/3,x+1/3,-z+1/3
-x+2/3,-x+y+1/3,-z+1/3
x-y+2/3,-y+1/3,-z+1/3
-x+2/3,-y+1/3,-z+1/3
y+2/3,-x+y+1/3,-z+1/3
x-y+2/3,x+1/3,-z+1/3
-y+2/3,-x+1/3,z+1/3
x+2/3,x-y+1/3,z+1/3
-x+y+2/3,y+1/3,z+1/3
x+1/3,y+2/3,z+2/3
-y+1/3,x-y+2/3,z+2/3
-x+y+1/3,-x+2/3,z+2/3
y+1/3,x+2/3,-z+2/3
-x+1/3,-x+y+2/3,-z+2/3
x-y+1/3,-y+2/3,-z+2/3
-x+1/3,-y+2/3,-z+2/3
y+1/3,-x+y+2/3,-z+2/3
x-y+1/3,x+2/3,-z+2/3
-y+1/3,-x+2/3,z+2/3
x+1/3,x-y+2/3,z+2/3
-x+y+1/3,y+2/3,z+2/3

loop_
_atom_site_label
_atom_site_type_symbol
_atom_site_fract_x
_atom_site_fract_y
_atom_site_fract_z
_atom_site_occupancy
_atom_site_U_iso_or_equiv
O2 O-2 0.3333 0.6667 0.0171 1 0.0
O5 O-2 0.8529 0.7058 0.1032 1 0.0
O1 O-2 0.8233 0.6466 0.0209 1 0.0
Al7 Al+3 0.3333 0.1667 0.1667 1 0.0
Zn1 Zn+2 0.3333 0.6667 0.13514 0.4 0.0
O4 O-2 0 0 0.0644 1 0.0
Al5 Al+3 0.3333 0.6667 0.13514 0.1 0.0
Zn2 Zn+2 0.6667 0.3333 0.11286 0.3 0.0
O7 O-2 0.147 0.294 0.1474 1 0.0
O8 O-2 0.6667 0.3333 0.1489 1 0.0
Fe1 Fe+2 0 0 0.0307 0.4 0.0
Fe2 Fe+2 0.3333 0.6667 0.13514 0.5 0.0
Al3 Al+3 0.1677 0.3354 0.0822 1 0.0
Al4 Al+3 0 0 0.12488 1 0.0
Sn1 Sn+4 0.6667 0.3333 0.04649 1 0.0
Al6 Al+3 0.6667 0.3333 0.11286 0.2 0.0
Fe3 Fe+2 0.6667 0.3333 0.11286 0.5 0.0
O3 O-2 0.4931 0.9862 0.0649 1 0.0
Al2 Al+3 0 0 0.0307 0.6 0.0
O6 O-2 0.3333 0.6667 0.1001 1 0.0
Al1 Al+3 0.5 0 0 0.7 0.0
